data_7231590
loop_
_publ_author_name
'Zheng, Qixuan'
'Rood, Samantha L.'
'Unruh, Daniel K.'
'Hutchins, Kristin M.'

_publ_section_title
;
 Co-crystallization of anti-inflammatory pharmaceutical contaminants and
 rare carboxylic acid--pyridine supramolecular synthon breakdown
;
_journal_issue 41
_journal_name_full CrystEngComm
_journal_page_first 6377
_journal_paper_doi 10.1039/C8CE01492B
_journal_volume 20
_journal_year 2018
_chemical_absolute_configuration unk
_chemical_formula_sum 'C40 H40 N2 O6'
_chemical_formula_weight 644.74
_chemical_name_systematic 'co-crystal of naproxen and 1,2-Bis(4-pyridyl)ethane'
_space_group_IT_number 5
_space_group_name_Hall 'C 2y'
_space_group_name_H-M_alt 'C 1 2 1'
_symmetry_cell_setting monoclinic
_symmetry_Int_Tables_number 5
_symmetry_space_group_name_Hall 'C 2y'
_symmetry_space_group_name_H-M 'C 1 2 1'
_atom_sites_solution_hydrogens geom
_atom_sites_solution_primary dual
_atom_sites_solution_secondary difmap
_audit_creation_date 2018-03-14T15:11:25-00:00
_audit_creation_method 'WinGX routine CIF_UPDATE'
_audit_update_record
;
2018-08-30 deposited with the CCDC.
2018-09-28 downloaded from the CCDC.
;
_cell_angle_alpha 90
_cell_angle_beta 93.646(6)
_cell_angle_gamma 90
_cell_formula_units_Z 4
_cell_length_a 38.014(16)
_cell_length_b 5.787(3)
_cell_length_c 15.566(7)
_cell_measurement_reflns_used 4039
_cell_measurement_temperature 160(2)
_cell_measurement_theta_max 24.88
_cell_measurement_theta_min 2.60
_cell_volume 3417(3)
_computing_cell_refinement 'Bruker SAINT'
_computing_data_collection 'Bruker APEX2'
_computing_data_reduction 'Bruker SAINT'
_computing_structure_refinement 'SHELXL-2016/6 (Sheldrick, 2016)'
_computing_structure_solution 'SHELXT 2014/5 (Sheldrick, 2014)'
_diffrn_ambient_temperature 160(2)
_diffrn_measured_fraction_theta_full 0.999
_diffrn_measured_fraction_theta_max 0.994
_diffrn_measurement_device_type 'Bruker APEX-II CCD'
_diffrn_measurement_method '\w scans'
_diffrn_radiation_monochromator graphite
_diffrn_radiation_source 'fine-focus sealed tube'
_diffrn_radiation_type MoK\a
_diffrn_radiation_wavelength 0.71073
_diffrn_reflns_av_R_equivalents 0.0359
_diffrn_reflns_av_unetI/netI 0.0456
_diffrn_reflns_Laue_measured_fraction_full 0.999
_diffrn_reflns_Laue_measured_fraction_max 0.994
_diffrn_reflns_limit_h_max 45
_diffrn_reflns_limit_h_min -45
_diffrn_reflns_limit_k_max 6
_diffrn_reflns_limit_k_min -6
_diffrn_reflns_limit_l_max 18
_diffrn_reflns_limit_l_min -18
_diffrn_reflns_number 17520
_diffrn_reflns_point_group_measured_fraction_full 0.998
_diffrn_reflns_point_group_measured_fraction_max 0.992
_diffrn_reflns_theta_full 25.242
_diffrn_reflns_theta_max 25.414
_diffrn_reflns_theta_min 1.073
_exptl_absorpt_coefficient_mu 0.084
_exptl_absorpt_correction_T_max 0.7452
_exptl_absorpt_correction_T_min 0.6546
_exptl_absorpt_correction_type multi-scan
_exptl_absorpt_process_details SADABS
_exptl_crystal_colour colourless
_exptl_crystal_density_diffrn 1.253
_exptl_crystal_description blade
_exptl_crystal_F_000 1368
_exptl_crystal_recrystallization_method 'Re-crystallisation from solvent: toluene'
_exptl_crystal_size_max 0.485
_exptl_crystal_size_mid 0.18
_exptl_crystal_size_min 0.05
_refine_diff_density_max 0.163
_refine_diff_density_min -0.163
_refine_diff_density_rms 0.034
_refine_ls_abs_structure_details
;
 Flack x determined using 1789 quotients [(I+)-(I-)]/[(I+)+(I-)]
 (Parsons, Flack and Wagner, Acta Cryst. B69 (2013) 249-259).
;
_refine_ls_abs_structure_Flack 0.3(6)
_refine_ls_extinction_method none
_refine_ls_goodness_of_fit_ref 1.017
_refine_ls_hydrogen_treatment constr
_refine_ls_matrix_type full
_refine_ls_number_parameters 479
_refine_ls_number_reflns 6219
_refine_ls_number_restraints 557
_refine_ls_restrained_S_all 0.985
_refine_ls_R_factor_all 0.0583
_refine_ls_R_factor_gt 0.0404
_refine_ls_shift/su_max 0
_refine_ls_shift/su_mean 0
_refine_ls_structure_factor_coef Fsqd
_refine_ls_weighting_details 'w=1/[\s^2^(Fo^2^)+(0.0458P)^2^] where P=(Fo^2^+2Fc^2^)/3'
_refine_ls_weighting_scheme calc
_refine_ls_wR_factor_gt 0.0865
_refine_ls_wR_factor_ref 0.0949
_reflns_number_gt 4854
_reflns_number_total 6219
_reflns_threshold_expression 'I > 2\s(I)'
_cod_data_source_file c8ce01492b2.cif
_cod_data_source_block naproxenBPEth
_cod_depositor_comments 'Adding full bibliography for 7231588--7231594.cif.'
_cod_original_cell_volume 3418(3)
_cod_original_sg_symbol_H-M 'C 2'
_cod_database_code 7231590
_shelx_estimated_absorpt_t_min 0.96
_shelx_estimated_absorpt_t_max 0.996

loop_
_symmetry_equiv_pos_as_xyz
'x, y, z'
'-x, y, -z'
'x+1/2, y+1/2, z'
'-x+1/2, y+1/2, -z'

loop_
_atom_site_label
_atom_site_type_symbol
_atom_site_fract_x
_atom_site_fract_y
_atom_site_fract_z
_atom_site_U_iso_or_equiv
_atom_site_adp_type
_atom_site_occupancy
_atom_site_calc_flag
_atom_site_disorder_assembly
_atom_site_disorder_group
O1 O 0.39682(6) 0.3261(4) 0.87914(14) 0.0401(6) Uani 1 d . .
H1 H 0.4097 0.3052 0.838 0.06 Uiso 1 calc . .
O2 O 0.42249(6) 0.6733(4) 0.88196(17) 0.0556(7) Uani 1 d . .
O3 O 0.17481(5) 0.7623(4) 0.83138(13) 0.0369(5) Uani 1 d . .
O4 O 0.60145(6) 0.4319(4) 0.61669(14) 0.0419(6) Uani 1 d . .
H4A H 0.5878 0.4119 0.6564 0.063 Uiso 1 calc . .
O5 O 0.56801(6) 0.7438(5) 0.59258(17) 0.0620(8) Uani 1 d . .
O6 O 0.82198(5) 0.7371(4) 0.66741(12) 0.0343(5) Uani 1 d . .
N1 N 0.43516(6) 0.2489(5) 0.74503(16) 0.0367(6) Uani 1 d . .
C1 C 0.40141(8) 0.5386(6) 0.9093(2) 0.0348(7) Uani 1 d . .
C2 C 0.37663(7) 0.5947(6) 0.97889(19) 0.0339(8) Uani 1 d . .
H2 H 0.374 0.4525 1.0145 0.041 Uiso 1 calc . .
C3 C 0.34060(7) 0.6559(5) 0.93740(18) 0.0266(7) Uani 1 d . .
C4 C 0.33518(8) 0.8628(5) 0.88945(19) 0.0306(7) Uani 1 d . .
H4 H 0.3546 0.9621 0.8817 0.037 Uiso 1 calc . .
C5 C 0.30246(7) 0.9227(5) 0.85412(18) 0.0280(7) Uani 1 d . .
H5 H 0.2998 1.0609 0.8214 0.034 Uiso 1 calc . .
C6 C 0.27249(7) 0.7820(5) 0.86557(17) 0.0242(6) Uani 1 d . .
C7 C 0.23770(7) 0.8488(5) 0.83523(18) 0.0282(7) Uani 1 d . .
H7 H 0.2341 0.9867 0.8028 0.034 Uiso 1 calc . .
C8 C 0.20964(7) 0.7131(5) 0.85318(18) 0.0286(7) Uani 1 d . .
C9 C 0.21473(8) 0.5023(5) 0.89845(18) 0.0305(7) Uani 1 d . .
H9 H 0.195 0.4096 0.9102 0.037 Uiso 1 calc . .
C10 C 0.24788(7) 0.4317(5) 0.92528(17) 0.0279(7) Uani 1 d . .
H10 H 0.251 0.2869 0.9535 0.033 Uiso 1 calc . .
C11 C 0.27784(7) 0.5719(5) 0.91166(17) 0.0242(7) Uani 1 d . .
C12 C 0.31198(7) 0.5144(5) 0.94673(17) 0.0268(7) Uani 1 d . .
H12 H 0.3153 0.3737 0.9777 0.032 Uiso 1 calc . .
C13 C 0.39171(9) 0.7863(7) 1.0383(2) 0.0499(10) Uani 1 d . .
H13A H 0.3962 0.9241 1.0041 0.075 Uiso 1 calc . .
H13B H 0.4138 0.7335 1.0677 0.075 Uiso 1 calc . .
H13C H 0.3748 0.8238 1.081 0.075 Uiso 1 calc . .
C14 C 0.16716(8) 0.9724(6) 0.7859(2) 0.0429(9) Uani 1 d . .
H14A H 0.1781 0.9689 0.7306 0.064 Uiso 1 calc . .
H14B H 0.1765 1.1033 0.8202 0.064 Uiso 1 calc . .
H14C H 0.1416 0.9893 0.7758 0.064 Uiso 1 calc . .
C15 C 0.45558(8) 0.0634(6) 0.7364(2) 0.0391(8) Uani 1 d . .
H15 H 0.4536 -0.0616 0.7754 0.047 Uiso 1 calc . .
C16 C 0.47951(8) 0.0448(6) 0.67327(19) 0.0370(8) Uani 1 d . .
H16 H 0.4937 -0.0897 0.6702 0.044 Uiso 1 calc . .
C17 C 0.48277(7) 0.2226(6) 0.61447(19) 0.0304(7) Uani 1 d . .
C18 C 0.46106(7) 0.4122(6) 0.6223(2) 0.0367(8) Uani 1 d . .
H18 H 0.462 0.5372 0.5829 0.044 Uiso 1 calc . .
C19 C 0.43803(8) 0.4191(6) 0.6876(2) 0.0405(8) Uani 1 d . .
H19 H 0.4235 0.5515 0.6919 0.049 Uiso 1 calc . .
C20 C 0.50900(8) 0.2124(6) 0.54558(18) 0.0373(8) Uani 1 d . .
H20A H 0.5234 0.0706 0.5536 0.045 Uiso 1 calc . .
H20B H 0.525 0.3469 0.5519 0.045 Uiso 1 calc . .
C21 C 0.59368(8) 0.6288(6) 0.5770(2) 0.0350(8) Uani 1 d . .
C22 C 0.61954(7) 0.6909(6) 0.51079(19) 0.0323(7) Uani 1 d . .
H22 H 0.6209 0.5568 0.4706 0.039 Uiso 1 calc . .
C23 C 0.65609(7) 0.7250(5) 0.55514(18) 0.0272(7) Uani 1 d . .
C24 C 0.68265(7) 0.5677(5) 0.54551(18) 0.0262(7) Uani 1 d . .
H24 H 0.6777 0.431 0.5132 0.031 Uiso 1 calc . .
C25 C 0.71741(7) 0.6042(5) 0.58271(17) 0.0234(6) Uani 1 d . .
C26 C 0.74535(7) 0.4484(5) 0.57029(17) 0.0286(7) Uani 1 d . .
H26 H 0.7405 0.3066 0.5411 0.034 Uiso 1 calc . .
C27 C 0.77913(7) 0.4985(5) 0.59949(17) 0.0285(7) Uani 1 d . .
H27 H 0.7976 0.3935 0.5892 0.034 Uiso 1 calc . .
C28 C 0.78671(7) 0.7064(5) 0.64504(18) 0.0264(7) Uani 1 d . .
C29 C 0.76018(7) 0.8562(5) 0.66246(18) 0.0252(7) Uani 1 d . .
H29 H 0.7653 0.9914 0.6955 0.03 Uiso 1 calc . .
C30 C 0.72481(7) 0.8089(5) 0.63084(18) 0.0244(7) Uani 1 d . .
C31 C 0.69689(7) 0.9652(5) 0.64282(18) 0.0285(7) Uani 1 d . .
H31 H 0.7012 1.0998 0.6768 0.034 Uiso 1 calc . .
C32 C 0.66365(7) 0.9247(5) 0.60585(18) 0.0294(7) Uani 1 d . .
H32 H 0.6454 1.0326 0.6145 0.035 Uiso 1 calc . .
C33 C 0.60712(8) 0.9019(6) 0.4571(2) 0.0436(9) Uani 1 d . .
H33A H 0.6242 0.9353 0.4142 0.065 Uiso 1 calc . .
H33B H 0.6052 1.0358 0.495 0.065 Uiso 1 calc . .
H33C H 0.5841 0.8691 0.4279 0.065 Uiso 1 calc . .
C34 C 0.83184(8) 0.9478(6) 0.7102(2) 0.0376(8) Uani 1 d . .
H34A H 0.8574 0.9508 0.7224 0.056 Uiso 1 calc . .
H34B H 0.8201 0.9581 0.7644 0.056 Uiso 1 calc . .
H34C H 0.8247 1.079 0.6733 0.056 Uiso 1 calc . .
N2 N 0.56215(7) 0.3645(5) 0.75145(18) 0.0418(7) Uani 1 d . .
C35 C 0.53786(9) 0.5223(6) 0.7659(2) 0.0501(9) Uani 1 d . .
H35A H 0.5358 0.6524 0.7287 0.06 Uiso 0.714(18) calc A 1
H35B H 0.5358 0.6524 0.7287 0.06 Uiso 0.286(18) calc A 2
C36 C 0.51529(9) 0.5077(7) 0.8321(2) 0.0530(10) Uani 1 d . .
H36A H 0.4997 0.6311 0.8433 0.064 Uiso 0.714(18) calc A 1
H36B H 0.4948 0.6023 0.8288 0.064 Uiso 0.286(18) calc A 2
C37A C 0.5160(2) 0.3045(14) 0.8828(5) 0.0403(17) Uani 0.714(18) d A 1
C38A C 0.53985(19) 0.1372(16) 0.8645(6) 0.051(2) Uani 0.714(18) d A 1
H38A H 0.5413 -0.0006 0.8977 0.061 Uiso 0.714(18) calc A 1
C39A C 0.5619(3) 0.1666(16) 0.7982(6) 0.051(2) Uani 0.714(18) d A 1
H39A H 0.5773 0.0445 0.7849 0.061 Uiso 0.714(18) calc A 1
C37B C 0.5202(6) 0.376(4) 0.8972(13) 0.052(4) Uani 0.286(18) d A 2
C38B C 0.5477(5) 0.229(4) 0.8900(13) 0.054(4) Uani 0.286(18) d A 2
H38B H 0.5526 0.1205 0.9349 0.065 Uiso 0.286(18) calc A 2
C39B C 0.5688(6) 0.229(4) 0.8213(13) 0.046(4) Uani 0.286(18) d A 2
H39B H 0.5888 0.1294 0.8231 0.055 Uiso 0.286(18) calc A 2
C40A C 0.49105(18) 0.2736(18) 0.9548(4) 0.0493(19) Uani 0.714(18) d . .
H40A H 0.4675 0.3368 0.9366 0.059 Uiso 0.714(18) calc A 1
H40B H 0.4883 0.1071 0.9674 0.059 Uiso 0.714(18) calc A 1
C40B C 0.4947(6) 0.395(6) 0.9672(12) 0.073(6) Uani 0.286(18) d . .
H40C H 0.4907 0.5595 0.9806 0.088 Uiso 0.286(18) calc A 2
H40D H 0.4718 0.3258 0.9471 0.088 Uiso 0.286(18) calc A 2

loop_
_atom_site_aniso_label
_atom_site_aniso_U_11
_atom_site_aniso_U_22
_atom_site_aniso_U_33
_atom_site_aniso_U_23
_atom_site_aniso_U_13
_atom_site_aniso_U_12
O1 0.0370(13) 0.0437(14) 0.0409(15) -0.0032(11) 0.0120(11) -0.0040(10)
O2 0.0477(15) 0.0454(16) 0.0766(19) 0.0040(13) 0.0257(13) -0.0061(12)
O3 0.0272(11) 0.0475(14) 0.0356(12) -0.0019(11) -0.0019(9) -0.0004(10)
O4 0.0373(13) 0.0389(13) 0.0501(15) 0.0119(12) 0.0071(10) 0.0043(11)
O5 0.0446(15) 0.0585(17) 0.085(2) 0.0268(15) 0.0218(14) 0.0173(14)
O6 0.0249(11) 0.0421(13) 0.0354(12) -0.0023(11) -0.0025(9) 0.0029(10)
N1 0.0309(14) 0.0434(16) 0.0360(16) -0.0019(13) 0.0033(12) -0.0019(13)
C1 0.0280(17) 0.0392(19) 0.0367(18) 0.0053(16) -0.0009(14) 0.0040(15)
C2 0.0290(16) 0.0412(19) 0.0314(17) 0.0031(15) 0.0002(13) 0.0012(15)
C3 0.0277(16) 0.0283(16) 0.0238(15) -0.0017(13) 0.0038(12) 0.0000(13)
C4 0.0306(17) 0.0292(18) 0.0323(17) 0.0006(13) 0.0033(14) -0.0058(13)
C5 0.0329(16) 0.0249(16) 0.0266(16) 0.0011(14) 0.0045(13) -0.0027(14)
C6 0.0284(15) 0.0229(15) 0.0218(15) -0.0037(12) 0.0054(12) -0.0015(12)
C7 0.0336(17) 0.0264(16) 0.0246(16) -0.0025(13) 0.0018(13) 0.0000(13)
C8 0.0280(16) 0.0341(18) 0.0237(15) -0.0072(14) 0.0008(12) -0.0031(14)
C9 0.0319(17) 0.0340(18) 0.0261(16) -0.0044(14) 0.0060(13) -0.0082(13)
C10 0.0345(17) 0.0248(15) 0.0251(16) -0.0016(13) 0.0075(13) -0.0065(14)
C11 0.0293(15) 0.0230(16) 0.0210(15) -0.0047(12) 0.0065(12) -0.0010(13)
C12 0.0346(16) 0.0240(16) 0.0224(15) -0.0013(13) 0.0069(13) 0.0006(13)
C13 0.038(2) 0.064(2) 0.045(2) -0.0102(19) -0.0112(16) 0.0015(18)
C14 0.0329(18) 0.051(2) 0.044(2) -0.0057(18) -0.0039(15) 0.0034(16)
C15 0.0434(19) 0.039(2) 0.0356(19) 0.0044(15) 0.0049(15) -0.0030(16)
C16 0.0365(18) 0.0359(18) 0.0385(18) 0.0007(15) 0.0011(14) 0.0063(15)
C17 0.0220(15) 0.0393(18) 0.0295(17) -0.0003(14) -0.0022(12) 0.0012(14)
C18 0.0341(17) 0.0375(19) 0.0390(19) 0.0052(16) 0.0052(15) 0.0052(15)
C19 0.0379(18) 0.043(2) 0.042(2) -0.0011(17) 0.0067(15) 0.0069(16)
C20 0.0270(16) 0.050(2) 0.0350(18) 0.0041(16) 0.0020(14) 0.0067(15)
C21 0.0271(17) 0.0350(18) 0.0421(19) 0.0027(15) -0.0047(14) -0.0004(14)
C22 0.0283(16) 0.0353(18) 0.0324(17) -0.0010(14) -0.0045(13) -0.0021(13)
C23 0.0282(15) 0.0282(16) 0.0250(16) 0.0022(13) 0.0007(12) -0.0012(13)
C24 0.0308(16) 0.0238(16) 0.0242(15) -0.0006(13) 0.0029(12) -0.0040(13)
C25 0.0293(16) 0.0222(15) 0.0191(15) 0.0019(12) 0.0043(12) -0.0002(12)
C26 0.0354(17) 0.0259(16) 0.0248(16) 0.0013(14) 0.0035(13) 0.0026(14)
C27 0.0289(16) 0.0301(17) 0.0267(16) 0.0026(13) 0.0029(13) 0.0071(13)
C28 0.0259(16) 0.0325(17) 0.0208(15) 0.0039(13) 0.0003(12) 0.0013(13)
C29 0.0280(16) 0.0255(16) 0.0221(15) -0.0011(12) 0.0012(12) 0.0008(12)
C30 0.0275(15) 0.0255(16) 0.0204(15) 0.0014(12) 0.0034(12) -0.0018(12)
C31 0.0322(16) 0.0253(17) 0.0280(16) -0.0032(13) 0.0028(13) 0.0013(13)
C32 0.0272(15) 0.0306(17) 0.0307(16) -0.0037(14) 0.0038(13) 0.0019(13)
C33 0.0343(18) 0.051(2) 0.044(2) 0.0115(17) -0.0069(15) -0.0035(16)
C34 0.0295(17) 0.0433(19) 0.0393(18) -0.0035(17) -0.0025(14) -0.0045(15)
N2 0.0331(15) 0.0476(18) 0.0444(17) 0.0079(13) 0.0006(13) 0.0035(13)
C35 0.050(2) 0.050(2) 0.050(2) 0.0073(18) 0.0009(17) 0.0118(18)
C36 0.047(2) 0.067(3) 0.045(2) 0.0005(18) 0.0021(17) 0.0199(19)
C37A 0.029(3) 0.059(4) 0.032(3) -0.002(3) -0.009(2) -0.003(3)
C38A 0.044(3) 0.054(4) 0.056(4) 0.014(3) 0.009(3) 0.006(3)
C39A 0.048(4) 0.050(4) 0.055(5) 0.010(3) 0.010(3) 0.009(3)
C37B 0.040(7) 0.078(9) 0.038(6) 0.003(6) -0.003(5) 0.019(7)
C38B 0.051(7) 0.069(9) 0.044(7) 0.020(6) 0.008(6) 0.017(7)
C39B 0.038(8) 0.053(9) 0.046(7) 0.011(6) 0.005(6) 0.015(7)
C40A 0.036(3) 0.069(5) 0.043(3) 0.002(3) 0.000(2) 0.003(3)
C40B 0.066(9) 0.102(13) 0.053(8) 0.014(8) 0.012(7) 0.027(10)

loop_
_atom_type_symbol
_atom_type_description
_atom_type_scat_dispersion_real
_atom_type_scat_dispersion_imag
_atom_type_scat_source
C C 0.0033 0.0016 'International Tables Vol C Tables 4.2.6.8 and 6.1.1.4'
H H 0 0 'International Tables Vol C Tables 4.2.6.8 and 6.1.1.4'
N N 0.0061 0.0033 'International Tables Vol C Tables 4.2.6.8 and 6.1.1.4'
O O 0.0106 0.006 'International Tables Vol C Tables 4.2.6.8 and 6.1.1.4'

loop_
_geom_angle_atom_site_label_1
_geom_angle_atom_site_label_2
_geom_angle_atom_site_label_3
_geom_angle
_geom_angle_site_symmetry_1
_geom_angle_site_symmetry_3
C1 O1 H1 109.5 . .
C8 O3 C14 117.5(2) . .
C21 O4 H4A 109.5 . .
C28 O6 C34 116.8(2) . .
C15 N1 C19 116.8(3) . .
O2 C1 O1 123.2(3) . .
O2 C1 C2 124.5(3) . .
O1 C1 C2 112.2(3) . .
C1 C2 C3 109.3(2) . .
C1 C2 C13 111.1(3) . .
C3 C2 C13 112.4(3) . .
C1 C2 H2 108 . .
C3 C2 H2 108 . .
C13 C2 H2 108 . .
C12 C3 C4 117.9(3) . .
C12 C3 C2 120.9(3) . .
C4 C3 C2 121.2(3) . .
C5 C4 C3 121.4(3) . .
C5 C4 H4 119.3 . .
C3 C4 H4 119.3 . .
C4 C5 C6 121.2(3) . .
C4 C5 H5 119.4 . .
C6 C5 H5 119.4 . .
C11 C6 C5 117.6(3) . .
C11 C6 C7 119.9(3) . .
C5 C6 C7 122.4(3) . .
C8 C7 C6 119.7(3) . .
C8 C7 H7 120.2 . .
C6 C7 H7 120.2 . .
C7 C8 O3 125.6(3) . .
C7 C8 C9 120.8(3) . .
O3 C8 C9 113.6(3) . .
C10 C9 C8 120.3(3) . .
C10 C9 H9 119.9 . .
C8 C9 H9 119.9 . .
C9 C10 C11 121.0(3) . .
C9 C10 H10 119.5 . .
C11 C10 H10 119.5 . .
C12 C11 C6 119.7(3) . .
C12 C11 C10 122.0(3) . .
C6 C11 C10 118.2(3) . .
C3 C12 C11 122.1(3) . .
C3 C12 H12 119 . .
C11 C12 H12 119 . .
C2 C13 H13A 109.5 . .
C2 C13 H13B 109.5 . .
H13A C13 H13B 109.5 . .
C2 C13 H13C 109.5 . .
H13A C13 H13C 109.5 . .
H13B C13 H13C 109.5 . .
O3 C14 H14A 109.5 . .
O3 C14 H14B 109.5 . .
H14A C14 H14B 109.5 . .
O3 C14 H14C 109.5 . .
H14A C14 H14C 109.5 . .
H14B C14 H14C 109.5 . .
N1 C15 C16 123.0(3) . .
N1 C15 H15 118.5 . .
C16 C15 H15 118.5 . .
C15 C16 C17 120.0(3) . .
C15 C16 H16 120 . .
C17 C16 H16 120 . .
C18 C17 C16 116.9(3) . .
C18 C17 C20 121.2(3) . .
C16 C17 C20 121.9(3) . .
C17 C18 C19 119.7(3) . .
C17 C18 H18 120.1 . .
C19 C18 H18 120.1 . .
N1 C19 C18 123.5(3) . .
N1 C19 H19 118.3 . .
C18 C19 H19 118.3 . .
C17 C20 C20 112.3(3) . 2_656
C17 C20 H20A 109.1 . .
C20 C20 H20A 109.1 2_656 .
C17 C20 H20B 109.1 . .
C20 C20 H20B 109.1 2_656 .
H20A C20 H20B 107.9 . .
O5 C21 O4 122.4(3) . .
O5 C21 C22 124.7(3) . .
O4 C21 C22 112.9(3) . .
C21 C22 C23 109.6(2) . .
C21 C22 C33 111.7(3) . .
C23 C22 C33 112.5(2) . .
C21 C22 H22 107.6 . .
C23 C22 H22 107.6 . .
C33 C22 H22 107.6 . .
C24 C23 C32 118.4(3) . .
C24 C23 C22 121.3(3) . .
C32 C23 C22 120.3(3) . .
C23 C24 C25 121.7(3) . .
C23 C24 H24 119.1 . .
C25 C24 H24 119.1 . .
C26 C25 C30 118.6(2) . .
C26 C25 C24 122.3(3) . .
C30 C25 C24 119.1(3) . .
C27 C26 C25 121.1(3) . .
C27 C26 H26 119.4 . .
C25 C26 H26 119.4 . .
C26 C27 C28 120.3(3) . .
C26 C27 H27 119.9 . .
C28 C27 H27 119.9 . .
C29 C28 O6 125.9(3) . .
C29 C28 C27 120.5(3) . .
O6 C28 C27 113.6(2) . .
C28 C29 C30 119.9(3) . .
C28 C29 H29 120 . .
C30 C29 H29 120 . .
C31 C30 C25 118.5(3) . .
C31 C30 C29 121.9(3) . .
C25 C30 C29 119.5(3) . .
C32 C31 C30 120.8(3) . .
C32 C31 H31 119.6 . .
C30 C31 H31 119.6 . .
C31 C32 C23 121.3(3) . .
C31 C32 H32 119.3 . .
C23 C32 H32 119.3 . .
C22 C33 H33A 109.5 . .
C22 C33 H33B 109.5 . .
H33A C33 H33B 109.5 . .
C22 C33 H33C 109.5 . .
H33A C33 H33C 109.5 . .
H33B C33 H33C 109.5 . .
O6 C34 H34A 109.5 . .
O6 C34 H34B 109.5 . .
H34A C34 H34B 109.5 . .
O6 C34 H34C 109.5 . .
H34A C34 H34C 109.5 . .
H34B C34 H34C 109.5 . .
C35 N2 C39B 111.1(10) . .
C35 N2 C39A 117.4(5) . .
N2 C35 C36 123.7(3) . .
N2 C35 H35A 118.2 . .
C36 C35 H35A 118.2 . .
N2 C35 H35B 118.2 . .
C36 C35 H35B 118.2 . .
C37B C36 C35 124.2(10) . .
C35 C36 C37A 118.4(5) . .
C35 C36 H36A 120.8 . .
C37A C36 H36A 120.8 . .
C37B C36 H36B 117.9 . .
C35 C36 H36B 117.9 . .
C38A C37A C36 117.3(6) . .
C38A C37A C40A 121.5(6) . .
C36 C37A C40A 121.2(6) . .
C37A C38A C39A 120.7(7) . .
C37A C38A H38A 119.7 . .
C39A C38A H38A 119.7 . .
N2 C39A C38A 122.1(7) . .
N2 C39A H39A 119 . .
C38A C39A H39A 119 . .
C36 C37B C38B 112.6(16) . .
C36 C37B C40B 117.6(16) . .
C38B C37B C40B 129.6(17) . .
C37B C38B C39B 123.7(18) . .
C37B C38B H38B 118.1 . .
C39B C38B H38B 118.1 . .
N2 C39B C38B 122.2(18) . .
N2 C39B H39B 118.9 . .
C38B C39B H39B 118.9 . .
C40B C40A C37A 109.7(7) 2_657 .
C40B C40A H40A 109.7 2_657 .
C37A C40A H40A 109.7 . .
C40B C40A H40B 109.7 2_657 .
C37A C40A H40B 109.7 . .
H40A C40A H40B 108.2 . .
C40A C40B C37B 110.0(14) 2_657 .
C40A C40B H40C 109.7 2_657 .
C37B C40B H40C 109.7 . .
C40A C40B H40D 109.7 2_657 .
C37B C40B H40D 109.7 . .
H40C C40B H40D 108.2 . .

loop_
_geom_bond_atom_site_label_1
_geom_bond_atom_site_label_2
_geom_bond_distance
_geom_bond_site_symmetry_2
O1 C1 1.324(4) .
O1 H1 0.84 .
O2 C1 1.214(4) .
O3 C8 1.375(3) .
O3 C14 1.427(4) .
O4 C21 1.320(4) .
O4 H4A 0.84 .
O5 C21 1.218(4) .
O6 C28 1.375(3) .
O6 C34 1.428(4) .
N1 C15 1.337(4) .
N1 C19 1.340(4) .
C1 C2 1.516(4) .
C2 C3 1.519(4) .
C2 C13 1.531(4) .
C2 H2 1 .
C3 C12 1.377(4) .
C3 C4 1.419(4) .
C4 C5 1.372(4) .
C4 H4 0.95 .
C5 C6 1.421(4) .
C5 H5 0.95 .
C6 C11 1.420(4) .
C6 C7 1.429(4) .
C7 C8 1.368(4) .
C7 H7 0.95 .
C8 C9 1.416(4) .
C9 C10 1.365(4) .
C9 H9 0.95 .
C10 C11 1.425(4) .
C10 H10 0.95 .
C11 C12 1.415(4) .
C12 H12 0.95 .
C13 H13A 0.98 .
C13 H13B 0.98 .
C13 H13C 0.98 .
C14 H14A 0.98 .
C14 H14B 0.98 .
C14 H14C 0.98 .
C15 C16 1.385(4) .
C15 H15 0.95 .
C16 C17 1.388(4) .
C16 H16 0.95 .
C17 C18 1.383(4) .
C17 C20 1.511(4) .
C18 C19 1.384(4) .
C18 H18 0.95 .
C19 H19 0.95 .
C20 C20 1.536(6) 2_656
C20 H20A 0.99 .
C20 H20B 0.99 .
C21 C22 1.512(4) .
C22 C23 1.524(4) .
C22 C33 1.537(4) .
C22 H22 1 .
C23 C24 1.375(4) .
C23 C32 1.418(4) .
C24 C25 1.424(4) .
C24 H24 0.95 .
C25 C26 1.416(4) .
C25 C30 1.420(4) .
C26 C27 1.366(4) .
C26 H26 0.95 .
C27 C28 1.417(4) .
C27 H27 0.95 .
C28 C29 1.370(4) .
C29 C30 1.429(4) .
C29 H29 0.95 .
C30 C31 1.416(4) .
C31 C32 1.375(4) .
C31 H31 0.95 .
C32 H32 0.95 .
C33 H33A 0.98 .
C33 H33B 0.98 .
C33 H33C 0.98 .
C34 H34A 0.98 .
C34 H34B 0.98 .
C34 H34C 0.98 .
N2 C35 1.328(4) .
N2 C39B 1.353(18) .
N2 C39A 1.358(8) .
C35 C36 1.386(4) .
C35 H35A 0.95 .
C35 H35B 0.95 .
C36 C37B 1.271(19) .
C36 C37A 1.416(8) .
C36 H36A 0.95 .
C36 H36B 0.95 .
C37A C38A 1.371(8) .
C37A C40A 1.523(8) .
C38A C39A 1.379(8) .
C38A H38A 0.95 .
C39A H39A 0.95 .
C37B C38B 1.36(2) .
C37B C40B 1.51(2) .
C38B C39B 1.378(19) .
C38B H38B 0.95 .
C39B H39B 0.95 .
C40A C40B 1.475(15) 2_657
C40A H40A 0.99 .
C40A H40B 0.99 .
C40B C40A 1.475(15) 2_657
C40B H40C 0.99 .
C40B H40D 0.99 .

loop_
_geom_hbond_atom_site_label_D
_geom_hbond_atom_site_label_H
_geom_hbond_atom_site_label_A
_geom_hbond_distance_DH
_geom_hbond_distance_HA
_geom_hbond_distance_DA
_geom_hbond_angle_DHA
O1 H1 N1 0.84 1.82 2.659(3) 176
O4 H4A N2 0.84 1.84 2.680(3) 173.8
